data_4117033
loop_
_publ_author_name
'Richard Gilardi'
'J. Flippen-Anderson'
'Clifford George'
'Ray J. Butcher'

_publ_contact_author
;
    Richard Gilardi
    Laboratory for the Structure of Matter
    Naval Research Laboratory
    Washington DC 20375-5341
;
_publ_contact_author_email gilardi@roentgen.nrl.navy.mil
_publ_contact_author_fax '202 767 6874'
_publ_contact_author_phone '202 767 3463'
_publ_section_title
;
 A New Class of Flexible Energetic Salts: The Crystal Structures of the
 Ammonium, Lithium, Potassium, and Cesium Salts of Dinitramide
;
_journal_name_full 'Journal of the American Chemical Society'
_journal_page_first 9411
_journal_page_last 9416
_journal_paper_doi 10.1021/ja9709280
_journal_volume 119
_journal_year 1997
_chemical_formula_sum 'K N3 O4'
_chemical_formula_weight 145.13
_chemical_name_systematic
; 
     Potassium dinitramide 
;
_space_group_IT_number 14
_symmetry_cell_setting monoclinic
_symmetry_space_group_name_Hall '-P 2yn'
_symmetry_space_group_name_H-M 'P 1 21/n 1'
_atom_sites_solution_hydrogens geom
_atom_sites_solution_primary direct
_atom_sites_solution_secondary difmap
_audit_creation_method SHELXL
_cell_angle_alpha 90.00
_cell_angle_beta 97.58(1)
_cell_angle_gamma 90.00
_cell_formula_units_Z 4
_cell_length_a 6.614(1)
_cell_length_b 9.280(2)
_cell_length_c 7.198(1)
_cell_measurement_reflns_used 13
_cell_measurement_temperature 293(2)
_cell_measurement_theta_max 44.9
_cell_measurement_theta_min 8.5
_cell_volume 437.94(13)
_computing_cell_refinement 'Siemens P3 software'
_computing_data_collection 'Siemens P3 software'
_computing_data_reduction 'Siemens XDISK'
_computing_molecular_graphics 'Siemens SHELXTL'
_computing_publication_material 'Siemens SHELXTL'
_computing_structure_refinement 'SHELXL-93 (Sheldrick, 1993)'
_computing_structure_solution 'SHELXS-86 (Sheldrick, 1990)'
_diffrn_ambient_temperature 293(2)
_diffrn_measurement_device 'Siemens R3/mv'
_diffrn_measurement_method '\w scans'
_diffrn_radiation_monochromator graphite
_diffrn_radiation_source 'fine-focus sealed tube'
_diffrn_radiation_type CuK\a
_diffrn_radiation_wavelength 1.54178
_diffrn_reflns_av_R_equivalents 0.0220
_diffrn_reflns_av_sigmaI/netI 0.0123
_diffrn_reflns_limit_h_max 7
_diffrn_reflns_limit_h_min -7
_diffrn_reflns_limit_k_max 10
_diffrn_reflns_limit_k_min 0
_diffrn_reflns_limit_l_max 6
_diffrn_reflns_limit_l_min -7
_diffrn_reflns_number 673
_diffrn_reflns_theta_max 57.18
_diffrn_reflns_theta_min 7.83
_diffrn_standards_interval_count 97
_diffrn_standards_number 3
_exptl_absorpt_coefficient_mu 10.170
_exptl_absorpt_correction_T_max 0.5088
_exptl_absorpt_correction_T_min 0.2362
_exptl_absorpt_correction_type SHELXA
_exptl_crystal_colour colorless
_exptl_crystal_density_diffrn 2.201
_exptl_crystal_description chunk
_exptl_crystal_F_000 288
_exptl_crystal_size_max 0.18
_exptl_crystal_size_mid 0.12
_exptl_crystal_size_min 0.08
_refine_diff_density_max 0.256
_refine_diff_density_min -0.217
_refine_diff_density_rms 0.058
_refine_ls_extinction_coef 0.0073(14)
_refine_ls_extinction_expression Fc^*^=kFc[1+0.001xFc^2^\l^3^/sin(2\q)]^-1/4^
_refine_ls_extinction_method SHELXL
_refine_ls_goodness_of_fit_all 1.089
_refine_ls_goodness_of_fit_obs 1.101
_refine_ls_matrix_type full
_refine_ls_number_parameters 74
_refine_ls_number_reflns 587
_refine_ls_number_restraints 0
_refine_ls_restrained_S_all 1.318
_refine_ls_restrained_S_obs 1.101
_refine_ls_R_factor_all 0.0297
_refine_ls_R_factor_obs 0.0281
_refine_ls_shift/esd_max -0.001
_refine_ls_shift/esd_mean 0.000
_refine_ls_structure_factor_coef Fsqd
_refine_ls_weighting_details 'w=1/[\s^2^(Fo^2^)+(0.0577P)^2^+0.1765P] where P=(Fo^2^+2Fc^2^)/3'
_refine_ls_weighting_scheme calc
_refine_ls_wR_factor_all 0.0966
_refine_ls_wR_factor_obs 0.0798
_reflns_number_observed 574
_reflns_number_total 593
_reflns_observed_criterion >2sigma(I)
_cod_data_source_file ja9709280_3.cif
_cod_data_source_block sri22
_cod_depositor_comments
;
The following automatic conversions were performed:

'_refine_ls_weighting_scheme' value 'calc
w=1/[\s^2^(Fo^2^)+(0.0577P)^2^+0.1765P] where P=(Fo^2^+2Fc^2^)/3' was
changed to 'calc'. New tag '_refine_ls_weighting_details' was
created. The value of the new tag was set to
'w=1/[\s^2^(Fo^2^)+(0.0577P)^2^+0.1765P] where P=(Fo^2^+2Fc^2^)/3'.

Automatic conversion script
Id: cif_fix_values 3143 2015-03-26 13:38:13Z robertas 
;
_cod_original_cell_volume 437.9(1)
_cod_database_code 4117033

loop_
_symmetry_equiv_pos_as_xyz
'x, y, z'
'-x+1/2, y+1/2, -z+1/2'
'-x, -y, -z'
'x-1/2, -y-1/2, z-1/2'

loop_
_atom_site_aniso_label
_atom_site_aniso_U_11
_atom_site_aniso_U_22
_atom_site_aniso_U_33
_atom_site_aniso_U_23
_atom_site_aniso_U_13
_atom_site_aniso_U_12
K 0.0338(5) 0.0337(5) 0.0329(5) 0.0004(2) 0.0053(3) -0.0049(2)
N1 0.0333(11) 0.0274(10) 0.0388(12) 0.0050(9) 0.0104(9) 0.0081(9)
N2 0.0348(12) 0.0239(10) 0.0371(12) -0.0053(9) 0.0020(9) 0.0000(8)
O2A 0.0331(11) 0.0466(11) 0.0604(12) -0.0037(9) 0.0056(8) 0.0093(8)
O2B 0.0463(12) 0.0363(10) 0.0507(11) 0.0132(9) -0.0013(9) -0.0029(8)
N3 0.0314(12) 0.0189(11) 0.0319(13) -0.0016(7) 0.0057(10) -0.0022(7)
O3A 0.0371(10) 0.0401(10) 0.0327(10) 0.0039(8) -0.0008(8) 0.0067(8)
O3B 0.0374(10) 0.0547(13) 0.0304(11) 0.0014(7) 0.0107(8) 0.0045(7)

loop_
_atom_site_label
_atom_site_type_symbol
_atom_site_fract_x
_atom_site_fract_y
_atom_site_fract_z
_atom_site_U_iso_or_equiv
_atom_site_thermal_displace_type
_atom_site_occupancy
_atom_site_calc_flag
K K 0.14190(7) 0.65815(5) 0.67080(7) 0.0334(3) Uani 1 d
N1 N -0.2427(3) 0.3764(2) 0.9045(3) 0.0326(5) Uani 1 d
N2 N -0.3509(3) 0.4619(2) 0.7685(3) 0.0322(5) Uani 1 d
O2A O -0.5346(3) 0.4608(2) 0.7788(3) 0.0468(5) Uani 1 d
O2B O -0.2715(3) 0.5379(2) 0.6588(3) 0.0451(5) Uani 1 d
N3 N -0.0536(3) 0.3414(2) 0.8682(3) 0.0273(6) Uani 1 d
O3A O 0.0575(2) 0.2953(2) 1.0077(2) 0.0371(5) Uani 1 d
O3B O 0.0065(3) 0.3454(2) 0.7134(3) 0.0403(6) Uani 1 d

loop_
_atom_type_symbol
_atom_type_description
_atom_type_scat_dispersion_real
_atom_type_scat_dispersion_imag
_atom_type_scat_source
N N 0.0311 0.0180 'International Tables Vol C Tables 4.2.6.8 and 6.1.1.4'
O O 0.0492 0.0322 'International Tables Vol C Tables 4.2.6.8 and 6.1.1.4'
K K 0.3868 1.0657 'International Tables Vol C Tables 4.2.6.8 and 6.1.1.4'

loop_
_geom_angle_atom_site_label_1
_geom_angle_atom_site_label_2
_geom_angle_atom_site_label_3
_geom_angle
N3 N1 N2 114.0(2)
O2B N2 O2A 123.7(2)
O2B N2 N1 124.0(2)
O2A N2 N1 112.1(2)
O3B N3 O3A 121.1(2)
O3B N3 N1 125.8(2)
O3A N3 N1 113.0(2)

loop_
_geom_bond_atom_site_label_1
_geom_bond_atom_site_label_2
_geom_bond_distance
_geom_bond_site_symmetry_2
K O3B 2.810(2) 3_566
K O3A 2.811(2) 2_556
K O3A 2.844(2) 3_567
K O2A 2.846(2) 1_655
K O2A 2.931(2) 2_456
K O3B 2.934(2) 2_556
K O2B 2.944(2) .
K N1 3.058(2) 3_567
K O3B 3.065(2) .
K O2B 3.195(2) 3_566
K N3 3.254(2) 2_556
K N1 3.315(2) 2_456
N1 N3 1.351(3) .
N1 N2 1.384(3) .
N2 O2B 1.227(3) .
N2 O2A 1.227(3) .
N3 O3B 1.232(3) .
N3 O3A 1.239(3) .

loop_
_geom_torsion_atom_site_label_1
_geom_torsion_atom_site_label_2
_geom_torsion_atom_site_label_3
_geom_torsion_atom_site_label_4
_geom_torsion
_geom_torsion_site_symmetry_1
_geom_torsion_site_symmetry_4
N3 N1 N2 O2B -22.6(3) . .
K N1 N2 O2B 113.9(2) 3_567 .
K N1 N2 O2B -147.6(2) 2_446 .
N3 N1 N2 O2A 162.2(2) . .
K N1 N2 O2A -61.3(3) 3_567 .
K N1 N2 O2A 37.2(2) 2_446 .
O2B N2 O2A K -21.0(3) . 1_455
N1 N2 O2A K 154.2(2) . 1_455
O2B N2 O2A K 139.6(2) . 2_446
N1 N2 O2A K -45.1(2) . 2_446
O2A N2 O2B K 153.6(2) . .
N1 N2 O2B K -21.0(3) . .
O2A N2 O2B K -106.4(2) . 3_566
N1 N2 O2B K 78.9(2) . 3_566
O3B K O2B N2 157.1(2) 3_566 .
O3A K O2B N2 167.8(2) 2_556 .
O3A K O2B N2 -50.7(2) 3_567 .
O2A K O2B N2 46.2(2) 1_655 .
O2A K O2B N2 -110.3(2) 2_456 .
O3B K O2B N2 -73.0(3) 2_556 .
N1 K O2B N2 -19.7(2) 3_567 .
O3B K O2B N2 54.0(2) . .
O2B K O2B N2 110.8(2) 3_566 .
N3 K O2B N2 -152.3(2) 2_556 .
N1 K O2B N2 -126.9(2) 2_456 .
O3B K O2B K 46.28(4) 3_566 3_566
O3A K O2B K 56.99(11) 2_556 3_566
O3A K O2B K -161.51(6) 3_567 3_566
O2A K O2B K -64.59(6) 1_655 3_566
O2A K O2B K 138.90(5) 2_456 3_566
O3B K O2B K 176.21(13) 2_556 3_566
N1 K O2B K -130.52(5) 3_567 3_566
O3B K O2B K -56.80(5) . 3_566
O2B K O2B K 0.0 3_566 3_566
N3 K O2B K 96.9(3) 2_556 3_566
N1 K O2B K 122.24(6) 2_456 3_566
N2 N1 N3 O3B -19.9(3) . .
K N1 N3 O3B -174.9(2) 3_567 .
K N1 N3 O3B 80.4(2) 2_446 .
N2 N1 N3 O3A 163.9(2) . .
K N1 N3 O3A 8.9(2) 3_567 .
K N1 N3 O3A -95.8(2) 2_446 .
N2 N1 N3 K -137.9(4) . 2_546
K N1 N3 K 67.1(5) 3_567 2_546
K N1 N3 K -37.6(5) 2_446 2_546
N2 N1 N3 K 155.0(2) . 3_567
K N1 N3 K 0.0 3_567 3_567
K N1 N3 K -104.70(13) 2_446 3_567
O3B N3 O3A K -14.8(2) . 2_546
N1 N3 O3A K 161.70(14) . 2_546
K N3 O3A K 0.0 2_546 2_546
K N3 O3A K 171.76(12) 3_567 2_546
O3B N3 O3A K 173.49(15) . 3_567
N1 N3 O3A K -10.1(2) . 3_567
K N3 O3A K -171.76(12) 2_546 3_567
K N3 O3A K 0.0 3_567 3_567
O3A N3 O3B K 154.2(2) . 3_566
N1 N3 O3B K -21.8(3) . 3_566
K N3 O3B K 140.2(2) 2_546 3_566
K N3 O3B K -171.9(6) 3_567 3_566
O3A N3 O3B K 13.9(2) . 2_546
N1 N3 O3B K -162.0(2) . 2_546
K N3 O3B K 0.0 2_546 2_546
K N3 O3B K 47.8(8) 3_567 2_546
O3A N3 O3B K -98.9(2) . .
N1 N3 O3B K 85.2(2) . .
K N3 O3B K -112.80(9) 2_546 .
K N3 O3B K -65.0(8) 3_567 .
O3B K O3B N3 -143.0(2) 3_566 .
O3A K O3B N3 148.19(13) 2_556 .
O3A K O3B N3 -11.27(14) 3_567 .
O2A K O3B N3 100.47(15) 1_655 .
O2A K O3B N3 -44.1(2) 2_456 .
O3B K O3B N3 81.38(14) 2_556 .
O2B K O3B N3 -71.78(14) . .
N1 K O3B N3 31.81(14) 3_567 .
O2B K O3B N3 171.13(15) 3_566 .
N3 K O3B N3 116.03(12) 2_556 .
N1 K O3B N3 -72.67(15) 2_456 .
O3B K O3B K 0.0 3_566 3_566
O3A K O3B K -68.81(8) 2_556 3_566
O3A K O3B K 131.73(5) 3_567 3_566
O2A K O3B K -116.54(7) 1_655 3_566
O2A K O3B K 98.92(9) 2_456 3_566
O3B K O3B K -135.62(6) 2_556 3_566
O2B K O3B K 71.22(7) . 3_566
N1 K O3B K 174.80(6) 3_567 3_566
O2B K O3B K -45.88(4) 3_566 3_566
N3 K O3B K -100.97(8) 2_556 3_566
N1 K O3B K 70.32(6) 2_456 3_566
O3B K O3B K 117.21(7) 3_566 2_546
O3A K O3B K 48.39(10) 2_556 2_546
O3A K O3B K -111.07(6) 3_567 2_546
O2A K O3B K 0.66(5) 1_655 2_546
O2A K O3B K -143.88(8) 2_456 2_546
O3B K O3B K -18.42(5) 2_556 2_546
O2B K O3B K -171.58(10) . 2_546
N1 K O3B K -67.99(6) 3_567 2_546
O2B K O3B K 71.32(6) 3_566 2_546
N3 K O3B K 16.23(11) 2_556 2_546
N1 K O3B K -172.47(6) 2_456 2_546
